data_7236026
loop_
_publ_author_name
'Preda, Ana Maria'
'Ra\,t, Ciprian I.'
'Silvestru, Cristian'
'Lang, Heinrich'
'R\"uffer, Tobias'
'Mehring, Michael'

_publ_section_title
;
 Hypervalent diorganoantimony(iii) fluorides via diorganoantimony(iii)
 cations -- a general method of synthesis
;
_journal_issue 121
_journal_name_full 'RSC Advances'
_journal_page_first 99832
_journal_paper_doi 10.1039/C5RA21788A
_journal_volume 5
_journal_year 2015
_chemical_formula_moiety 'C15 H17 F N Sb'
_chemical_formula_sum 'C15 H17 F N Sb'
_chemical_formula_weight 352.05
_space_group_IT_number 14
_space_group_name_Hall '-P 2yn'
_space_group_name_H-M_alt 'P 1 21/n 1'
_symmetry_cell_setting monoclinic
_symmetry_space_group_name_Hall '-P 2yn'
_symmetry_space_group_name_H-M 'P 1 21/n 1'
_atom_sites_solution_hydrogens geom
_atom_sites_solution_primary direct
_atom_sites_solution_secondary difmap
_audit_creation_method SHELXL-97
_audit_update_record
;
2015-04-04 deposited with the CCDC.
2015-11-10 downloaded from the CCDC.
;
_cell_angle_alpha 90.00
_cell_angle_beta 101.4870(10)
_cell_angle_gamma 90.00
_cell_formula_units_Z 4
_cell_length_a 11.3139(8)
_cell_length_b 8.1198(6)
_cell_length_c 15.8500(12)
_cell_measurement_reflns_used 6261
_cell_measurement_temperature 297(2)
_cell_measurement_theta_max 28.00
_cell_measurement_theta_min 2.46
_cell_volume 1426.92(18)
_computing_cell_refinement 'Bruker SMART'
_computing_data_collection 'Bruker SMART'
_computing_data_reduction 'Bruker SAINT'
_computing_molecular_graphics 'Bruker SHELXTL'
_computing_publication_material 'Bruker SHELXTL'
_computing_structure_refinement 'Bruker SHELXTL'
_computing_structure_solution 'Bruker SHELXTL'
_diffrn_ambient_temperature 297(2)
_diffrn_measured_fraction_theta_full 1.000
_diffrn_measured_fraction_theta_max 1.000
_diffrn_measurement_device_type 'CCD area detector'
_diffrn_measurement_method 'phi and omega scans'
_diffrn_radiation_monochromator graphite
_diffrn_radiation_source 'fine-focus sealed tube'
_diffrn_radiation_type MoK\a
_diffrn_radiation_wavelength 0.71073
_diffrn_reflns_av_R_equivalents 0.0259
_diffrn_reflns_av_sigmaI/netI 0.0194
_diffrn_reflns_limit_h_max 13
_diffrn_reflns_limit_h_min -13
_diffrn_reflns_limit_k_max 9
_diffrn_reflns_limit_k_min -9
_diffrn_reflns_limit_l_max 18
_diffrn_reflns_limit_l_min -18
_diffrn_reflns_number 13223
_diffrn_reflns_theta_full 25.00
_diffrn_reflns_theta_max 25.00
_diffrn_reflns_theta_min 2.03
_exptl_absorpt_coefficient_mu 1.927
_exptl_absorpt_correction_T_max 0.6049
_exptl_absorpt_correction_T_min 0.4776
_exptl_absorpt_correction_type multi-scan
_exptl_absorpt_process_details 'Bruker, 2001.'
_exptl_crystal_colour colourless
_exptl_crystal_density_diffrn 1.639
_exptl_crystal_density_method 'not measured'
_exptl_crystal_description block
_exptl_crystal_F_000 696
_exptl_crystal_size_max 0.45
_exptl_crystal_size_mid 0.29
_exptl_crystal_size_min 0.29
_refine_diff_density_max 0.515
_refine_diff_density_min -0.555
_refine_diff_density_rms 0.068
_refine_ls_extinction_method none
_refine_ls_goodness_of_fit_ref 1.146
_refine_ls_hydrogen_treatment constr
_refine_ls_matrix_type full
_refine_ls_number_parameters 165
_refine_ls_number_reflns 2516
_refine_ls_number_restraints 0
_refine_ls_restrained_S_all 1.146
_refine_ls_R_factor_all 0.0302
_refine_ls_R_factor_gt 0.0281
_refine_ls_shift/su_max 0.000
_refine_ls_shift/su_mean 0.000
_refine_ls_structure_factor_coef Fsqd
_refine_ls_weighting_details 'calc w=1/[\s^2^(Fo^2^)+(0.0244P)^2^+1.3221P] where P=(Fo^2^+2Fc^2^)/3'
_refine_ls_weighting_scheme calc
_refine_ls_wR_factor_gt 0.0633
_refine_ls_wR_factor_ref 0.0645
_reflns_number_gt 2387
_reflns_number_total 2516
_reflns_threshold_expression >2sigma(I)
_cod_data_source_file c5ra21788a2.cif
_cod_data_source_block 148alb
_cod_depositor_comments
;
The following automatic conversions were performed:

data item '_symmetry_cell_setting' value 'Monoclinic' was changed to
'monoclinic' in accordance with the
/home/saulius/struct/COD-crude-data/automatic-downloads/DataCite-retrospective/RSC/depositions/lib/dictionaries/cif_core.dic
dictionary named 'cif_core.dic' version 2.4.2 last updated on
2011-04-26.

Automatic conversion script
Id: cif_fix_values 6909 2019-04-08 15:41:33Z antanas 
;
_cod_original_sg_symbol_H-M 'P2(1)/n  '
_cod_database_code 7236026

loop_
_symmetry_equiv_pos_as_xyz
'x, y, z'
'-x+1/2, y+1/2, -z+1/2'
'-x, -y, -z'
'x-1/2, -y-1/2, z-1/2'

loop_
_atom_site_label
_atom_site_type_symbol
_atom_site_fract_x
_atom_site_fract_y
_atom_site_fract_z
_atom_site_U_iso_or_equiv
_atom_site_adp_type
_atom_site_occupancy
_atom_site_symmetry_multiplicity
_atom_site_calc_flag
_atom_site_refinement_flags
C1 C 0.1990(3) 0.2226(4) 1.0352(2) 0.0394(7) Uani 1 1 d .
C2 C 0.2985(3) 0.1448(4) 1.0860(2) 0.0383(7) Uani 1 1 d .
C3 C 0.3430(3) 0.2013(4) 1.1688(2) 0.0497(8) Uani 1 1 d .
H3 H 0.4095 0.1501 1.2026 0.060 Uiso 1 1 calc R
C4 C 0.2892(4) 0.3332(5) 1.2014(2) 0.0614(10) Uani 1 1 d .
H4 H 0.3193 0.3701 1.2571 0.074 Uiso 1 1 calc R
C5 C 0.1914(4) 0.4098(5) 1.1518(3) 0.0604(10) Uani 1 1 d .
H5 H 0.1556 0.4988 1.1737 0.072 Uiso 1 1 calc R
C6 C 0.1464(3) 0.3548(4) 1.0695(3) 0.0528(9) Uani 1 1 d .
H6 H 0.0797 0.4069 1.0364 0.063 Uiso 1 1 calc R
C7 C 0.3577(3) 0.0059(4) 1.0474(2) 0.0429(7) Uani 1 1 d .
H7A H 0.4181 0.0500 1.0179 0.052 Uiso 1 1 calc R
H7B H 0.3979 -0.0663 1.0929 0.052 Uiso 1 1 calc R
C8 C 0.3305(4) -0.1976(5) 0.9343(3) 0.0615(10) Uani 1 1 d .
H8A H 0.3798 -0.1326 0.9043 0.092 Uiso 1 1 calc R
H8B H 0.2715 -0.2563 0.8934 0.092 Uiso 1 1 calc R
H8C H 0.3803 -0.2747 0.9713 0.092 Uiso 1 1 calc R
C9 C 0.1916(4) -0.1877(5) 1.0314(3) 0.0705(11) Uani 1 1 d .
H9A H 0.2403 -0.2654 1.0688 0.106 Uiso 1 1 calc R
H9B H 0.1329 -0.2458 0.9900 0.106 Uiso 1 1 calc R
H9C H 0.1511 -0.1165 1.0649 0.106 Uiso 1 1 calc R
C10 C 0.2886(3) 0.2094(4) 0.8573(2) 0.0435(7) Uani 1 1 d .
C11 C 0.3190(3) 0.1268(5) 0.7874(2) 0.0541(9) Uani 1 1 d .
H11 H 0.2735 0.0365 0.7638 0.065 Uiso 1 1 calc R
C12 C 0.4159(4) 0.1774(6) 0.7526(2) 0.0621(10) Uani 1 1 d .
H12 H 0.4355 0.1205 0.7063 0.075 Uiso 1 1 calc R
C13 C 0.4828(4) 0.3108(5) 0.7861(3) 0.0620(10) Uani 1 1 d .
H13 H 0.5476 0.3451 0.7624 0.074 Uiso 1 1 calc R
C14 C 0.4541(4) 0.3947(5) 0.8551(3) 0.0604(10) Uani 1 1 d .
H14 H 0.4996 0.4855 0.8779 0.073 Uiso 1 1 calc R
C15 C 0.3581(3) 0.3442(4) 0.8903(2) 0.0515(8) Uani 1 1 d .
H15 H 0.3396 0.4013 0.9369 0.062 Uiso 1 1 calc R
F1 F 0.0554(2) 0.3514(3) 0.87653(16) 0.0782(7) Uani 1 1 d .
N1 N 0.2690(2) -0.0887(3) 0.98644(18) 0.0448(6) Uani 1 1 d .
Sb1 Sb 0.134075(18) 0.13293(3) 0.907308(14) 0.04737(10) Uani 1 1 d .

loop_
_atom_site_aniso_label
_atom_site_aniso_U_11
_atom_site_aniso_U_22
_atom_site_aniso_U_33
_atom_site_aniso_U_23
_atom_site_aniso_U_13
_atom_site_aniso_U_12
C1 0.0367(16) 0.0370(16) 0.0468(17) 0.0010(13) 0.0141(13) 0.0033(13)
C2 0.0385(16) 0.0392(16) 0.0384(16) 0.0054(13) 0.0106(13) -0.0019(13)
C3 0.056(2) 0.053(2) 0.0399(17) 0.0052(15) 0.0098(15) -0.0049(17)
C4 0.086(3) 0.062(2) 0.0429(19) -0.0095(17) 0.027(2) -0.013(2)
C5 0.077(3) 0.048(2) 0.067(2) -0.0090(18) 0.040(2) 0.0008(19)
C6 0.049(2) 0.0459(19) 0.067(2) 0.0029(17) 0.0219(18) 0.0096(15)
C7 0.0351(16) 0.0438(17) 0.0474(18) 0.0026(14) 0.0024(13) 0.0072(13)
C8 0.062(2) 0.048(2) 0.071(3) -0.0144(19) 0.0060(19) 0.0092(18)
C9 0.068(3) 0.053(2) 0.093(3) 0.009(2) 0.021(2) -0.012(2)
C10 0.0427(17) 0.0476(18) 0.0383(16) 0.0064(14) 0.0038(13) 0.0060(14)
C11 0.056(2) 0.063(2) 0.0397(18) -0.0024(16) 0.0006(16) 0.0054(17)
C12 0.059(2) 0.087(3) 0.0412(19) 0.0064(19) 0.0113(17) 0.019(2)
C13 0.053(2) 0.073(3) 0.061(2) 0.026(2) 0.0158(19) 0.011(2)
C14 0.059(2) 0.050(2) 0.072(3) 0.0121(19) 0.011(2) -0.0004(17)
C15 0.061(2) 0.0433(18) 0.051(2) 0.0048(15) 0.0122(17) 0.0047(16)
F1 0.0702(15) 0.0847(17) 0.0762(16) 0.0227(12) 0.0061(12) 0.0405(13)
N1 0.0409(14) 0.0369(14) 0.0559(16) -0.0017(12) 0.0082(12) 0.0007(11)
Sb1 0.03409(13) 0.05657(16) 0.04826(15) -0.00006(10) 0.00052(9) 0.00534(10)

loop_
_atom_type_symbol
_atom_type_description
_atom_type_scat_dispersion_real
_atom_type_scat_dispersion_imag
_atom_type_scat_source
C C 0.0033 0.0016 'International Tables Vol C Tables 4.2.6.8 and 6.1.1.4'
H H 0.0000 0.0000 'International Tables Vol C Tables 4.2.6.8 and 6.1.1.4'
N N 0.0061 0.0033 'International Tables Vol C Tables 4.2.6.8 and 6.1.1.4'
F F 0.0171 0.0103 'International Tables Vol C Tables 4.2.6.8 and 6.1.1.4'
Sb Sb -0.5866 1.5461 'International Tables Vol C Tables 4.2.6.8 and 6.1.1.4'

loop_
_geom_angle_atom_site_label_1
_geom_angle_atom_site_label_2
_geom_angle_atom_site_label_3
_geom_angle
C6 C1 C2 118.9(3)
C6 C1 Sb1 122.7(2)
C2 C1 Sb1 118.5(2)
C3 C2 C1 119.7(3)
C3 C2 C7 121.7(3)
C1 C2 C7 118.6(3)
C4 C3 C2 120.4(3)
C4 C3 H3 119.8
C2 C3 H3 119.8
C5 C4 C3 120.1(4)
C5 C4 H4 119.9
C3 C4 H4 119.9
C4 C5 C6 120.0(3)
C4 C5 H5 120.0
C6 C5 H5 120.0
C5 C6 C1 120.9(3)
C5 C6 H6 119.5
C1 C6 H6 119.5
N1 C7 C2 111.1(2)
N1 C7 H7A 109.4
C2 C7 H7A 109.4
N1 C7 H7B 109.4
C2 C7 H7B 109.4
H7A C7 H7B 108.0
N1 C8 H8A 109.5
N1 C8 H8B 109.5
H8A C8 H8B 109.5
N1 C8 H8C 109.5
H8A C8 H8C 109.5
H8B C8 H8C 109.5
N1 C9 H9A 109.5
N1 C9 H9B 109.5
H9A C9 H9B 109.5
N1 C9 H9C 109.5
H9A C9 H9C 109.5
H9B C9 H9C 109.5
C15 C10 C11 117.9(3)
C15 C10 Sb1 122.0(3)
C11 C10 Sb1 120.1(3)
C12 C11 C10 120.9(4)
C12 C11 H11 119.5
C10 C11 H11 119.5
C13 C12 C11 120.1(4)
C13 C12 H12 119.9
C11 C12 H12 119.9
C12 C13 C14 119.9(4)
C12 C13 H13 120.0
C14 C13 H13 120.0
C15 C14 C13 120.2(4)
C15 C14 H14 119.9
C13 C14 H14 119.9
C14 C15 C10 121.0(4)
C14 C15 H15 119.5
C10 C15 H15 119.5
C7 N1 C9 111.2(3)
C7 N1 C8 110.3(3)
C9 N1 C8 109.6(3)
C7 N1 Sb1 102.76(18)
C9 N1 Sb1 105.7(2)
C8 N1 Sb1 117.0(2)
F1 Sb1 C1 88.94(11)
F1 Sb1 C10 90.50(11)
C1 Sb1 C10 95.73(12)
F1 Sb1 N1 161.47(10)
C1 Sb1 N1 73.30(10)
C10 Sb1 N1 86.18(10)

loop_
_geom_bond_atom_site_label_1
_geom_bond_atom_site_label_2
_geom_bond_distance
C1 C6 1.390(4)
C1 C2 1.397(4)
C1 Sb1 2.142(3)
C2 C3 1.388(5)
C2 C7 1.503(4)
C3 C4 1.382(5)
C3 H3 0.9300
C4 C5 1.372(6)
C4 H4 0.9300
C5 C6 1.376(6)
C5 H5 0.9300
C6 H6 0.9300
C7 N1 1.464(4)
C7 H7A 0.9700
C7 H7B 0.9700
C8 N1 1.475(4)
C8 H8A 0.9600
C8 H8B 0.9600
C8 H8C 0.9600
C9 N1 1.474(5)
C9 H9A 0.9600
C9 H9B 0.9600
C9 H9C 0.9600
C10 C15 1.387(5)
C10 C11 1.396(5)
C10 Sb1 2.150(3)
C11 C12 1.384(5)
C11 H11 0.9300
C12 C13 1.367(6)
C12 H12 0.9300
C13 C14 1.382(6)
C13 H13 0.9300
C14 C15 1.379(5)
C14 H14 0.9300
C15 H15 0.9300
F1 Sb1 2.001(2)
N1 Sb1 2.526(3)

loop_
_geom_torsion_atom_site_label_1
_geom_torsion_atom_site_label_2
_geom_torsion_atom_site_label_3
_geom_torsion_atom_site_label_4
_geom_torsion
C6 C1 C2 C3 -0.4(5)
Sb1 C1 C2 C3 179.5(2)
C6 C1 C2 C7 -177.8(3)
Sb1 C1 C2 C7 2.0(4)
C1 C2 C3 C4 0.3(5)
C7 C2 C3 C4 177.6(3)
C2 C3 C4 C5 -0.3(5)
C3 C4 C5 C6 0.3(6)
C4 C5 C6 C1 -0.4(6)
C2 C1 C6 C5 0.5(5)
Sb1 C1 C6 C5 -179.4(3)
C3 C2 C7 N1 149.0(3)
C1 C2 C7 N1 -33.6(4)
C15 C10 C11 C12 0.4(5)
Sb1 C10 C11 C12 178.0(3)
C10 C11 C12 C13 -0.6(5)
C11 C12 C13 C14 0.4(6)
C12 C13 C14 C15 0.0(6)
C13 C14 C15 C10 -0.2(5)
C11 C10 C15 C14 0.0(5)
Sb1 C10 C15 C14 -177.6(3)
C2 C7 N1 C9 -71.6(4)
C2 C7 N1 C8 166.5(3)
C2 C7 N1 Sb1 41.0(3)
C6 C1 Sb1 F1 21.4(3)
C2 C1 Sb1 F1 -158.5(2)
C6 C1 Sb1 C10 111.7(3)
C2 C1 Sb1 C10 -68.1(2)
C6 C1 Sb1 N1 -164.0(3)
C2 C1 Sb1 N1 16.1(2)
C15 C10 Sb1 F1 60.3(3)
C11 C10 Sb1 F1 -117.2(3)
C15 C10 Sb1 C1 -28.7(3)
C11 C10 Sb1 C1 153.8(3)
C15 C10 Sb1 N1 -101.5(3)
C11 C10 Sb1 N1 81.0(3)
C7 N1 Sb1 F1 -14.0(4)
C9 N1 Sb1 F1 102.7(4)
C8 N1 Sb1 F1 -135.0(3)
C7 N1 Sb1 C1 -31.05(19)
C9 N1 Sb1 C1 85.6(2)
C8 N1 Sb1 C1 -152.0(3)
C7 N1 Sb1 C10 66.1(2)
C9 N1 Sb1 C10 -177.2(2)
C8 N1 Sb1 C10 -54.8(2)
